data_5910054
loop_
_publ_author_name
'Wyckoff, R. W. G.'

_publ_section_title
;
Page 320 from the second edition of Structure of Crystals by Wyckoff.
published by The Chemical Catalog Company, INC, New York in 1931
& http://database.iem.ac.ru/mincryst/
;
_journal_name_full 'The second edition of Structure of Crystals'
_journal_page_first 320
_journal_page_last 320
_journal_year 1931
_chemical_formula_structural 'Pb21Cu20Cl42(OH)40 '
_chemical_formula_sum 'Cl42 Cu20 H40 O40 Pb21'
_chemical_name_systematic Cumengite
_space_group_IT_number 139
_symmetry_cell_setting tetragonal
_symmetry_Int_Tables_number 139
_symmetry_space_group_name_Hall '-I 4 2'
_symmetry_space_group_name_H-M 'I 4/m m m'
_audit_creation_date 2005-10-12
_audit_creation_method
;
Page 320 from the second edition of Structure of Crystals by Wyckoff.
published by The Chemical Catalog Company, INC, New York in 1931
& http://database.iem.ac.ru/mincryst/
;
_audit_update_record 'created by Girish Upreti, Portland State University'
_cell_angle_alpha 90
_cell_angle_beta 90
_cell_angle_gamma 90
_cell_length_a 15.17
_cell_length_b 15.17
_cell_length_c 24.71
_cell_volume 5686.485
_cod_original_sg_symbol_H-M 'I 4/mmm'
_cod_original_formula_sum 'Pb21 Cu20 Cl42 O40 H40'
_cod_database_code 5910054

loop_
_symmetry_equiv_pos_as_xyz
x,y,z
-y,x,z
y,-x,z
x,-y,-z
-x,y,-z
-x,-y,z
y,x,-z
-y,-x,-z
-x,-y,-z
y,-x,-z
-y,x,-z
-x,y,z
x,-y,z
x,y,-z
-y,-x,z
y,x,z
x+1/2,y+1/2,z+1/2
-y+1/2,x+1/2,z+1/2
y+1/2,-x+1/2,z+1/2
x+1/2,-y+1/2,-z+1/2
-x+1/2,y+1/2,-z+1/2
-x+1/2,-y+1/2,z+1/2
y+1/2,x+1/2,-z+1/2
-y+1/2,-x+1/2,-z+1/2
-x+1/2,-y+1/2,-z+1/2
y+1/2,-x+1/2,-z+1/2
-y+1/2,x+1/2,-z+1/2
-x+1/2,y+1/2,z+1/2
x+1/2,-y+1/2,z+1/2
x+1/2,y+1/2,-z+1/2
-y+1/2,-x+1/2,z+1/2
y+1/2,x+1/2,z+1/2

loop_
_atom_site_fract_x
_atom_site_fract_y
_atom_site_fract_z
_atom_site_label
0.00000 0.00000 0.00000 Pb1
0.00000 0.00000 0.31990 Pb2
0.27630 0.00000 0.23460 Pb3
0.19780 0.19780 0.36450 Pb4
0.50000 0.00000 0.41040 Pb5
0.25990 0.09620 0.09100 Cu1
0.26100 0.26100 0.00000 Cu2
0.13180 0.13180 0.00000 Cl1
0.38150 0.12690 0.17860 Cl2
0.00000 0.00000 0.11870 Cl3
0.16960 0.00000 0.37650 Cl4
0.12740 0.12740 0.24610 Cl5
0.37010 0.00000 0.50000 Cl6
0.30070 0.17620 0.44120 O1
0.18500 0.18500 0.12750 O2
0.21200 0.00000 0.13570 O3
0.32720 0.00000 0.05710 O4
